data_8101080
loop_
_publ_author_name
'Jevric, M.'
'Taylor, D. K.'
'Tiekink, E. R. T.'

_publ_section_title
;
Crystal structure of 2-(2-hydroxy-1-naphthyl)-1-phenyl-1-ethanone, 
C~18~H~14~O~2~
;
_journal_issue 4
_journal_name_full 'Zeitschrift f\"ur Kristallographie - New Crystal Structures'
_journal_page_first 541
_journal_page_last 542
_journal_volume 216
_journal_year 2001
_chemical_formula_moiety 'C18 H14 O2 '
_chemical_formula_structural 'C18 H14 O2 '
_chemical_formula_sum 'C18 H14 O2'
_chemical_formula_weight 262.31
_space_group_IT_number 61
_symmetry_cell_setting orthorhombic
_symmetry_Int_Tables_number 61
_symmetry_space_group_name_Hall '-P 2ac 2ab'
_symmetry_space_group_name_H-M 'P b c a'
_cell_angle_alpha 90
_cell_angle_beta 90
_cell_angle_gamma 90
_cell_formula_units_Z 8
_cell_length_a 21.78(2)
_cell_length_b 12.58(1)
_cell_length_c 9.694(5)
_cell_measurement_temperature 173
_cell_volume 2655(3)
_diffrn_ambient_temperature 173
_exptl_crystal_density_diffrn 1.312
_cod_original_formula_sum 'C18 H14 O2 '
_cod_database_code 8101080

loop_
_symmetry_equiv_pos_as_xyz
'  +x,  +y,  +z'
'1/2+x,1/2-y,  -z'
'  -x,1/2+y,1/2-z'
'1/2-x,  -y,1/2+z'
'  -x,  -y,  -z'
'1/2-x,1/2+y,  +z'
'  +x,1/2-y,1/2+z'
'1/2+x,  +y,1/2-z'

loop_
_atom_site_label
_atom_site_type_symbol
_atom_site_fract_x
_atom_site_fract_y
_atom_site_fract_z
_atom_site_U_iso_or_equiv
_atom_site_adp_type
_atom_site_occupancy
_atom_site_symmetry_multiplicity
_atom_site_calc_flag
_atom_site_refinement_flags
_atom_site_disorder_assembly
_atom_site_disorder_group
O1 O 0.37874(7) -0.09542(13) 0.31604(16) 0.0402(4) Uani 1 8 d . . .
O2' O 0.39967(7) -0.22173(13) -0.03554(17) 0.0419(4) Uani 1 8 d . . .
H2' H 0.4023 -0.2831 -0.0944 0.052(2) Uiso 1 8 d . . .
C1' C 0.46505(9) -0.11671(16) 0.1010(2) 0.0266(4) Uani 1 8 d . . .
C1 C 0.37173(9) -0.03506(17) 0.2181(2) 0.0261(4) Uani 1 8 d . . .
C2 C 0.41673(9) -0.03137(16) 0.1001(2) 0.0278(5) Uani 1 8 d . . .
H2A H 0.3935 -0.0365 0.0126 0.052(2) Uiso 1 8 calc R . .
H2B H 0.4375 0.0387 0.1012 0.052(2) Uiso 1 8 calc R . .
C2' C 0.45517(9) -0.20882(17) 0.0283(2) 0.0293(5) Uani 1 8 d . . .
C3' C 0.50037(10) -0.28865(18) 0.0184(2) 0.0329(5) Uani 1 8 d . . .
H3' H 0.4926 -0.3510 -0.0340 0.0417(18) Uiso 1 8 calc R . .
C4' C 0.55500(9) -0.27637(17) 0.0839(2) 0.0319(5) Uani 1 8 d . . .
H4' H 0.5853 -0.3303 0.0761 0.0417(18) Uiso 1 8 calc R . .
C4A' C 0.56756(9) -0.18485(17) 0.1633(2) 0.0283(5) Uani 1 8 d . . .
C5' C 0.62447(10) -0.17033(19) 0.2309(2) 0.0345(5) Uani 1 8 d . . .
H5' H 0.6550 -0.2240 0.2244 0.0417(18) Uiso 1 8 calc R . .
C6' C 0.63622(10) -0.0806(2) 0.3054(2) 0.0403(6) Uani 1 8 d . . .
H6' H 0.6748 -0.0721 0.3498 0.0417(18) Uiso 1 8 calc R . .
C7' C 0.59159(11) -0.0013(2) 0.3167(2) 0.0395(6) Uani 1 8 d . . .
H7' H 0.5999 0.0606 0.3698 0.0417(18) Uiso 1 8 calc R . .
C8A' C 0.52201(9) -0.10364(16) 0.1724(2) 0.0259(4) Uani 1 8 d . . .
C8' C 0.53605(10) -0.01167(18) 0.2521(2) 0.0325(5) Uani 1 8 d . . .
H8' H 0.5064 0.0433 0.2605 0.0417(18) Uiso 1 8 calc R . .
C11 C 0.31831(8) 0.03879(16) 0.2149(2) 0.0255(4) Uani 1 8 d . . .
C12 C 0.30362(10) 0.09886(17) 0.0984(2) 0.0332(5) Uani 1 8 d . . .
H12 H 0.3282 0.0936 0.0176 0.0417(18) Uiso 1 8 calc R . .
C13 C 0.25299(11) 0.1664(2) 0.1006(3) 0.0415(6) Uani 1 8 d . . .
H13 H 0.2431 0.2073 0.0212 0.0417(18) Uiso 1 8 calc R . .
C14 C 0.21731(10) 0.17437(19) 0.2168(3) 0.0401(6) Uani 1 8 d . . .
H14 H 0.1826 0.2200 0.2174 0.0417(18) Uiso 1 8 calc R . .
C15 C 0.23191(10) 0.11580(19) 0.3335(3) 0.0389(6) Uani 1 8 d . . .
H15 H 0.2075 0.1224 0.4143 0.0417(18) Uiso 1 8 calc R . .
C16 C 0.28175(9) 0.04790(18) 0.3327(2) 0.0319(5) Uani 1 8 d . . .
H16 H 0.2912 0.0073 0.4126 0.0417(18) Uiso 1 8 calc R . .

loop_
_atom_site_aniso_label
_atom_site_aniso_U_11
_atom_site_aniso_U_22
_atom_site_aniso_U_33
_atom_site_aniso_U_23
_atom_site_aniso_U_13
_atom_site_aniso_U_12
O1 0.0402(8) 0.0456(10) 0.0349(9) 0.0146(8) 0.0058(8) 0.0116(8)
O2' 0.0361(8) 0.0416(10) 0.0480(10) -0.0119(9) -0.0131(8) 0.0004(7)
C1' 0.0271(9) 0.0277(11) 0.0249(10) 0.0007(9) 0.0040(9) 0.0011(9)
C1 0.0262(10) 0.0261(11) 0.0262(10) -0.0010(9) 0.0001(9) -0.0016(9)
C2 0.0281(10) 0.0270(11) 0.0284(10) 0.0015(10) 0.0027(9) 0.0033(9)
C2' 0.0286(11) 0.0316(11) 0.0278(11) -0.0003(10) -0.0017(9) -0.0003(9)
C3' 0.0424(13) 0.0277(11) 0.0284(11) -0.0036(10) 0.0018(10) 0.0028(10)
C4' 0.0340(11) 0.0306(12) 0.0310(12) 0.0006(10) 0.0055(10) 0.0085(9)
C4A' 0.0280(10) 0.0333(12) 0.0236(10) 0.0048(9) 0.0018(9) 0.0020(9)
C5' 0.0279(10) 0.0443(14) 0.0314(12) 0.0071(11) 0.0028(10) 0.0037(10)
C6' 0.0310(12) 0.0553(16) 0.0346(13) 0.0051(12) -0.0039(10) -0.0111(11)
C7' 0.0433(13) 0.0446(15) 0.0308(12) -0.0068(11) 0.0015(10) -0.0144(11)
C8A' 0.0278(10) 0.0281(11) 0.0218(9) 0.0017(9) 0.0050(9) -0.0012(9)
C8' 0.0346(11) 0.0332(12) 0.0297(11) -0.0024(10) 0.0058(9) -0.0044(10)
C11 0.0234(9) 0.0248(10) 0.0283(10) -0.0024(9) -0.0004(8) -0.0007(8)
C12 0.0338(11) 0.0343(12) 0.0316(11) 0.0011(10) -0.0002(10) 0.0052(10)
C13 0.0426(12) 0.0361(13) 0.0458(14) 0.0037(12) -0.0090(13) 0.0086(11)
C14 0.0272(11) 0.0339(13) 0.0593(17) -0.0091(12) -0.0028(12) 0.0071(10)
C15 0.0300(11) 0.0406(13) 0.0460(14) -0.0084(12) 0.0097(11) -0.0022(10)
C16 0.0295(10) 0.0352(12) 0.0310(11) -0.0019(10) 0.0011(9) -0.0038(10)

loop_
_geom_bond_atom_site_label_1
_geom_bond_atom_site_label_2
_geom_bond_distance
_geom_bond_site_symmetry_2
_geom_bond_publ_flag
O1 C1 1.225(2) . ?
O2' C2' 1.367(3) . ?
C1' C2' 1.373(3) . ?
C1' C8A' 1.430(3) . ?
C1' C2 1.503(3) . ?
C1 C11 1.489(3) . ?
C1 C2 1.507(3) . ?
C2' C3' 1.409(3) . ?
C3' C4' 1.357(3) . ?
C4' C4A' 1.412(3) . ?
C4A' C5' 1.414(3) . ?
C4A' C8A' 1.426(3) . ?
C5' C6' 1.364(3) . ?
C6' C7' 1.397(3) . ?
C7' C8' 1.368(3) . ?
C8A' C8' 1.424(3) . ?
C11 C12 1.396(3) . ?
C11 C16 1.397(3) . ?
C12 C13 1.392(3) . ?
C13 C14 1.372(4) . ?
C14 C15 1.386(4) . ?
C15 C16 1.381(3) . ?

loop_
_cod_related_entry_id
_cod_related_entry_database
_cod_related_entry_code
1 ChemSpider 4416629
